data_4086824
loop_
_publ_author_name
'Agnew, Douglas W.'
'Moore, Curtis E.'
'Rheingold, Arnold L.'
'Figueroa, Joshua S.'

_publ_section_title
;
 Controlled cis Labilization of CO from Manganese(I) Mixed
 Carbonyl/Isocyanide Complexes: An Entry Point to Coordinatively
 Unsaturated Metallo-Lewis Acids
;
_journal_issue 2
_journal_name_full Organometallics
_journal_page_first 363
_journal_paper_doi 10.1021/acs.organomet.6b00792
_journal_volume 36
_journal_year 2017
_chemical_formula_moiety 'C69 H82.47 F3 Mn N2 O6 S, C4 H10 O'
_chemical_formula_sum 'C73 H92.47 F3 Mn N2 O7 S'
_chemical_formula_weight 1253.95
_space_group_crystal_system monoclinic
_space_group_IT_number 9
_space_group_name_Hall 'C -2yc'
_space_group_name_H-M_alt 'C 1 c 1'
_symmetry_space_group_name_Hall 'C -2yc'
_symmetry_space_group_name_H-M 'C 1 c 1'
_atom_sites_solution_hydrogens geom
_atom_sites_solution_primary dual
_atom_sites_solution_secondary difmap
_audit_creation_date 2016-10-07
_audit_creation_method
;
Olex2 1.2-beta
(compiled 2016.09.09 svn.r3337 for OlexSys, GUI svn.r5227)
;
_cell_angle_alpha 90
_cell_angle_beta 96.7370(12)
_cell_angle_gamma 90
_cell_formula_units_Z 4
_cell_length_a 19.5867(17)
_cell_length_b 15.1995(13)
_cell_length_c 23.5502(17)
_cell_measurement_reflns_used 9798
_cell_measurement_temperature 100
_cell_measurement_theta_max 26.355
_cell_measurement_theta_min 2.679
_cell_volume 6962.7(10)
_computing_cell_refinement 'SAINT v8.34A (Bruker, 2013)'
_computing_data_collection 'APEX2 v2013.6-2 (Bruker, 2013)'
_computing_data_reduction 'SAINT v8.34A (Bruker, 2013)'
_computing_molecular_graphics 'Olex2 (Dolomanov et al., 2009)'
_computing_publication_material 'Olex2 (Dolomanov et al., 2009)'
_computing_structure_refinement 'ShelXL (Sheldrick, 2015)'
_computing_structure_solution 'ShelXT (Sheldrick, 2015)'
_diffrn_ambient_temperature 100
_diffrn_detector 'Bruker APEX-II CCD'
_diffrn_detector_area_resol_mean 7.9
_diffrn_detector_type 'CCD Area Detector'
_diffrn_measured_fraction_theta_full 0.998
_diffrn_measured_fraction_theta_max 0.998
_diffrn_measurement_device 'Kappa Four-Circle Diffractometer'
_diffrn_measurement_device_type 'Bruker X8 APEX II'
_diffrn_measurement_method '\w and \f scans'
_diffrn_radiation_monochromator graphite
_diffrn_radiation_probe x-ray
_diffrn_radiation_type MoK\a
_diffrn_radiation_wavelength 0.71073
_diffrn_reflns_av_R_equivalents 0.0253
_diffrn_reflns_av_unetI/netI 0.0394
_diffrn_reflns_Laue_measured_fraction_full 0.998
_diffrn_reflns_Laue_measured_fraction_max 0.998
_diffrn_reflns_limit_h_max 24
_diffrn_reflns_limit_h_min -24
_diffrn_reflns_limit_k_max 18
_diffrn_reflns_limit_k_min -18
_diffrn_reflns_limit_l_max 29
_diffrn_reflns_limit_l_min -29
_diffrn_reflns_number 28635
_diffrn_reflns_point_group_measured_fraction_full 0.998
_diffrn_reflns_point_group_measured_fraction_max 0.998
_diffrn_reflns_theta_full 25.000
_diffrn_reflns_theta_max 26.387
_diffrn_reflns_theta_min 3.197
_diffrn_source 'sealed tube'
_diffrn_source_type fine-focus
_diffrn_standards_number 0
_exptl_absorpt_coefficient_mu 0.280
_exptl_absorpt_correction_T_max 0.2602
_exptl_absorpt_correction_T_min 0.2243
_exptl_absorpt_correction_type multi-scan
_exptl_absorpt_process_details
;
SADABS-2014/5 (Bruker,2014/5) was used for absorption correction.
wR2(int) was 0.0681 before and 0.0475 after correction.
The Ratio of minimum to maximum transmission is 0.8620.
The \l/2 correction factor is 0.00150.
;
_exptl_crystal_colour Red
_exptl_crystal_colour_primary red
_exptl_crystal_density_diffrn 1.196
_exptl_crystal_description Block
_exptl_crystal_F_000 2674
_exptl_crystal_size_max 0.2
_exptl_crystal_size_mid 0.2
_exptl_crystal_size_min 0.2
_refine_diff_density_max 0.385
_refine_diff_density_min -0.366
_refine_diff_density_rms 0.042
_refine_ls_abs_structure_details
;
 Refined as an inversion twin.
;
_refine_ls_abs_structure_Flack 0.106(13)
_refine_ls_extinction_method none
_refine_ls_goodness_of_fit_ref 1.025
_refine_ls_hydrogen_treatment constr
_refine_ls_matrix_type full
_refine_ls_number_parameters 856
_refine_ls_number_reflns 13378
_refine_ls_number_restraints 75
_refine_ls_restrained_S_all 1.027
_refine_ls_R_factor_all 0.0380
_refine_ls_R_factor_gt 0.0353
_refine_ls_shift/su_max 0.001
_refine_ls_shift/su_mean 0.000
_refine_ls_structure_factor_coef Fsqd
_refine_ls_weighting_details 'w=1/[\s^2^(Fo^2^)+(0.0504P)^2^+1.9566P] where P=(Fo^2^+2Fc^2^)/3'
_refine_ls_weighting_scheme calc
_refine_ls_wR_factor_gt 0.0877
_refine_ls_wR_factor_ref 0.0897
_reflns_Friedel_coverage 0.999
_reflns_Friedel_fraction_full 0.998
_reflns_Friedel_fraction_max 0.998
_reflns_number_gt 12629
_reflns_number_total 13378
_reflns_threshold_expression 'I > 2\s(I)'
_cod_data_source_file om6b00792_si_002.cif
_cod_data_source_block JFig990
_cod_depositor_comments
;
The following automatic conversions were performed:

'_diffrn_radiation_probe' value 'X-ray' changed to 'x-ray' according
to
/usr/data/users/saulius/crontab/automatic-downloads/rss-feeds/ACS/lib/dictionaries/cif_core.dic
dictionary named 'cif_core.dic' version 2.4.2 from 2011-04-26.

'_exptl_crystal_colour_primary' value 'Red' changed to 'red'
according to
/usr/data/users/saulius/crontab/automatic-downloads/rss-feeds/ACS/lib/dictionaries/cif_core.dic
dictionary named 'cif_core.dic' version 2.4.2 from 2011-04-26.

Automatic conversion script
Id: cif_fix_values 4268 2015-11-12 08:31:59Z antanas 

 Adding full bibliography for 4086816--4086827.cif.
;
_cod_database_code 4086824
_shelx_space_group_comment
;
The symmetry employed for this shelxl refinement is uniquely defined
by the following loop, which should always be used as a source of
symmetry information in preference to the above space-group names.
They are only intended as comments.
;
_olex2_refinement_description
;
1. Twinned data refinement
 Scales: 0.894(13) 0.106(13)
2. Fixed Uiso
 At 1.2 times of:
  All C(H) groups, All C(H,H) groups, All C(H,H,H,H) groups
 At 1.5 times of:
  All C(H,H,H) groups
3. Restrained distances
 S1AB-C1AB
 1.8 with sigma of 0.01
 F2AB-C1AB = F1AB-C1AB = F3AB-C1AB
 1.33 with sigma of 0.02
 F2AB-F3AB
 2.17 with sigma of 0.02
 F3AB-F1AB
 2.17 with sigma of 0.02
 F2AB-F1AB
 2.17 with sigma of 0.02
4. Uiso/Uaniso restraints and constraints
Uanis(C2S) = Uanis(C2SB)
Uanis(C3SB) = Uanis(C3S)
Uanis(C61) = Uanis(C61B)
Uanis(C59) = Uanis(C59B)
Uanis(S1A) = Uanis(S1AB)
Uanis(F2A) = Uanis(F2AB)
Uanis(F3A) = Uanis(F3AB)
Uanis(C60) = Uanis(C60A)
Uanis(O3AB) = Uanis(O3A)
5. Rigid body (RIGU) restrains
 S1AB, S1A, C1AB, C1A, F1A, F2AB, F2A, F3AB, F3A, F1AB, O3AB
 with sigma for 1-2 distances of 0.002 and sigma for 1-3 distances of 0.002
6. Others
 Sof(S1AB)=Sof(F1AB)=Sof(F2AB)=Sof(F3AB)=Sof(O3AB)=Sof(H4SC)=Sof(H4SD)=
 Sof(C1AB)=1-FVAR(1)
 Sof(S1A)=Sof(F1A)=Sof(F2A)=Sof(F3A)=Sof(O3A)=Sof(H4SA)=Sof(H4SB)=Sof(C1A)=
 FVAR(1)
 Sof(H1SC)=Sof(H1SD)=Sof(C2SB)=Sof(H2SC)=Sof(H2SD)=Sof(H2SE)=Sof(C3SB)=
 Sof(H3SC)=Sof(H3SD)=Sof(H3SE)=1-FVAR(2)
 Sof(H1SA)=Sof(H1SB)=Sof(C2S)=Sof(H2SA)=Sof(H2SB)=Sof(C3S)=Sof(H3SA)=Sof(H3SB)=
 FVAR(2)
 Sof(C59B)=Sof(H59B)=Sof(C61B)=Sof(H61D)=Sof(H61E)=Sof(H61F)=1-FVAR(3)
 Sof(C59)=Sof(H59)=Sof(C61)=Sof(H61A)=Sof(H61B)=Sof(H61C)=FVAR(3)
 Sof(C60A)=Sof(H60D)=Sof(H60E)=Sof(H60F)=1-FVAR(4)
 Sof(C60)=Sof(H60A)=Sof(H60B)=Sof(H60C)=FVAR(4)
7.a Ternary CH refined with riding coordinates:
 C17(H17), C20(H20), C29(H29), C32(H32), C47(H47), C50(H50), C62(H62),
 C59(H59), C59B(H59B)
7.b Secondary CH2 refined with riding coordinates:
 C1S(H1SA,H1SB), C1S(H1SC,H1SD), C4S(H4SA,H4SB), C4S(H4SC,H4SD), C2S(H2SA,
 H2SB), C3S(H3SA,H3SB), C6S(H6SA,H6SB), C7S(H7SA,H7SB)
7.c Aromatic/amide H refined with riding coordinates:
 C7(H7), C8(H8), C9(H9), C13(H13), C14(H14), C15(H15), C25(H25), C26(H26),
 C27(H27), C37(H37), C38(H38), C39(H39), C43(H43), C44(H44), C45(H45), C55(H55),
  C56(H56), C57(H57)
7.d Idealised Me refined as rotating group:
 C18(H18A,H18B,H18C), C19(H19A,H19B,H19C), C21(H21A,H21B,H21C), C22(H22A,H22B,
 H22C), C30(H30A,H30B,H30C), C31(H31A,H31B,H31C), C33(H33A,H33B,H33C), C34(H34A,
 H34B,H34C), C48(H48A,H48B,H48C), C49(H49A,H49B,H49C), C51(H51A,H51B,H51C),
 C52(H52A,H52B,H52C), C60(H60A,H60B,H60C), C63(H63A,H63B,H63C), C64(H64A,H64B,
 H64C), C61(H61A,H61B,H61C), C2SB(H2SC,H2SD,H2SE), C3SB(H3SC,H3SD,H3SE),
 C61B(H61D,H61E,H61F), C5S(H5SA,H5SB,H5SC), C8S(H8SA,H8SB,H8SC), C60A(H60D,H60E,
 H60F)
;
_shelx_shelxl_version_number 2016/5
_olex2_submission_special_instructions 'No special instructions were received'

loop_
_space_group_symop_operation_xyz
'x, y, z'
'x, -y, z+1/2'
'x+1/2, y+1/2, z'
'x+1/2, -y+1/2, z+1/2'

loop_
_atom_site_label
_atom_site_type_symbol
_atom_site_fract_x
_atom_site_fract_y
_atom_site_fract_z
_atom_site_U_iso_or_equiv
_atom_site_adp_type
_atom_site_occupancy
_atom_site_site_symmetry_order
_atom_site_calc_flag
_atom_site_refinement_flags_posn
_atom_site_refinement_flags_adp
_atom_site_refinement_flags_occupancy
_atom_site_disorder_assembly
_atom_site_disorder_group
Mn1 Mn 0.50110(2) 0.25909(3) 0.49843(2) 0.01866(10) Uani 1 1 d . . . . .
S1A S 0.63864(4) 0.24945(6) 0.43479(4) 0.0270(2) Uani 0.9093(17) 1 d . U P A 1
S1AB S 0.6017(4) 0.2950(6) 0.3986(4) 0.0270(2) Uani 0.0907(17) 1 d D U P A 2
F1A F 0.64760(17) 0.3836(2) 0.36663(13) 0.0702(8) Uani 0.9093(17) 1 d . U P A 1
F2A F 0.7372(2) 0.2983(4) 0.37640(18) 0.0746(13) Uani 0.9093(17) 1 d . U P A 1
F3A F 0.7187(2) 0.3898(3) 0.4430(2) 0.0632(11) Uani 0.9093(17) 1 d . U P A 1
F1AB F 0.7263(13) 0.264(2) 0.4564(14) 0.069(6) Uani 0.0907(17) 1 d D U P A 2
F2AB F 0.720(3) 0.303(5) 0.3666(16) 0.0746(13) Uani 0.0907(17) 1 d D U P A 2
F3AB F 0.703(3) 0.398(2) 0.431(3) 0.0632(11) Uani 0.0907(17) 1 d D U P A 2
O1 O 0.58055(15) 0.14216(16) 0.58255(10) 0.0469(7) Uani 1 1 d . . . . .
O1A O 0.58748(10) 0.30245(14) 0.46090(9) 0.0254(5) Uani 1 1 d . . . . .
O1S O 0.45182(11) 0.34170(14) 0.43694(9) 0.0268(5) Uani 1 1 d . . . . .
O2 O 0.37879(14) 0.21751(17) 0.55421(11) 0.0405(6) Uani 1 1 d . . . . .
O2A O 0.60993(13) 0.20013(17) 0.38583(11) 0.0410(6) Uani 1 1 d . . . . .
O3A O 0.68762(15) 0.2065(2) 0.47531(12) 0.0459(7) Uani 0.9093(17) 1 d . . P A 1
O3AB O 0.5809(15) 0.354(2) 0.3600(13) 0.0459(7) Uani 0.0907(17) 1 d . U P A 2
N1 N 0.51417(11) 0.41462(14) 0.58317(9) 0.0160(5) Uani 1 1 d . . . . .
N2 N 0.46774(12) 0.09518(15) 0.42197(9) 0.0161(5) Uani 1 1 d . . . . .
C1 C 0.51280(14) 0.35767(18) 0.55019(11) 0.0177(6) Uani 1 1 d . . . . .
C1S C 0.39507(18) 0.3988(2) 0.44580(15) 0.0357(8) Uani 1 1 d . . . . .
H1SA H 0.411121 0.449504 0.470180 0.043 Uiso 0.766(6) 1 calc R . P B 1
H1SB H 0.359754 0.366438 0.464269 0.043 Uiso 0.766(6) 1 calc R . P B 1
H1SC H 0.397272 0.451873 0.421721 0.043 Uiso 0.234(6) 1 calc R . P B 2
H1SD H 0.400402 0.418087 0.486233 0.043 Uiso 0.234(6) 1 calc R . P B 2
C2 C 0.48346(14) 0.15847(18) 0.44791(11) 0.0191(6) Uani 1 1 d . . . . .
C3 C 0.55137(18) 0.1882(2) 0.54986(13) 0.0288(7) Uani 1 1 d . . . . .
C4 C 0.42578(17) 0.2330(2) 0.53121(13) 0.0258(7) Uani 1 1 d . . . . .
C4S C 0.45921(18) 0.3355(2) 0.37609(13) 0.0340(8) Uani 1 1 d . . . . .
H4SA H 0.433983 0.284074 0.358446 0.041 Uiso 0.9093(17) 1 calc R . P A 1
H4SB H 0.508182 0.331002 0.369802 0.041 Uiso 0.9093(17) 1 calc R . P A 1
H4SC H 0.500080 0.298677 0.372193 0.041 Uiso 0.0907(17) 1 calc R . P A 2
H4SD H 0.418743 0.303289 0.357401 0.041 Uiso 0.0907(17) 1 calc R . P A 2
C5 C 0.52130(13) 0.48039(17) 0.62530(11) 0.0148(5) Uani 1 1 d . . . . .
C6 C 0.49374(14) 0.56403(18) 0.61218(11) 0.0166(5) Uani 1 1 d . . . . .
C7 C 0.50427(15) 0.62828(18) 0.65455(12) 0.0221(6) Uani 1 1 d . . . . .
H7 H 0.487011 0.685998 0.646836 0.027 Uiso 1 1 calc R . . . .
C8 C 0.53954(16) 0.6095(2) 0.70785(12) 0.0243(6) Uani 1 1 d . . . . .
H8 H 0.546038 0.654199 0.736167 0.029 Uiso 1 1 calc R . . . .
C9 C 0.56539(15) 0.52540(19) 0.71985(12) 0.0217(6) Uani 1 1 d . . . . .
H9 H 0.589067 0.512982 0.756522 0.026 Uiso 1 1 calc R . . . .
C10 C 0.55692(14) 0.45918(18) 0.67871(11) 0.0164(5) Uani 1 1 d . . . . .
C11 C 0.45355(14) 0.58465(17) 0.55585(11) 0.0175(6) Uani 1 1 d . . . . .
C12 C 0.48852(16) 0.60636(18) 0.50882(12) 0.0216(6) Uani 1 1 d . . . . .
C13 C 0.44895(18) 0.6317(2) 0.45778(12) 0.0288(7) Uani 1 1 d . . . . .
H13 H 0.471268 0.645982 0.425285 0.035 Uiso 1 1 calc R . . . .
C14 C 0.37856(19) 0.6360(2) 0.45412(13) 0.0332(8) Uani 1 1 d . . . . .
H14 H 0.352948 0.655358 0.419627 0.040 Uiso 1 1 calc R . . . .
C15 C 0.34447(17) 0.6125(2) 0.50011(13) 0.0292(7) Uani 1 1 d . . . . .
H15 H 0.295698 0.614940 0.496694 0.035 Uiso 1 1 calc R . . . .
C16 C 0.38125(15) 0.58511(18) 0.55152(12) 0.0218(6) Uani 1 1 d . . . . .
C17 C 0.56611(17) 0.6045(2) 0.51203(13) 0.0270(7) Uani 1 1 d . . . . .
H17 H 0.584808 0.584171 0.551173 0.032 Uiso 1 1 calc R . . . .
C18 C 0.5902(2) 0.5389(2) 0.46819(17) 0.0415(9) Uani 1 1 d . . . . .
H18A H 0.574910 0.559554 0.429349 0.062 Uiso 1 1 calc GR . . . .
H18B H 0.570375 0.480805 0.473857 0.062 Uiso 1 1 calc GR . . . .
H18C H 0.640443 0.534888 0.473617 0.062 Uiso 1 1 calc GR . . . .
C19 C 0.5953(2) 0.6963(2) 0.5028(2) 0.0471(10) Uani 1 1 d . . . . .
H19A H 0.581631 0.736621 0.531919 0.071 Uiso 1 1 calc GR . . . .
H19B H 0.577344 0.717790 0.464736 0.071 Uiso 1 1 calc GR . . . .
H19C H 0.645568 0.693151 0.505882 0.071 Uiso 1 1 calc GR . . . .
C20 C 0.34307(15) 0.5542(2) 0.60090(13) 0.0243(6) Uani 1 1 d . . . . .
H20 H 0.373960 0.564368 0.637211 0.029 Uiso 1 1 calc R . . . .
C21 C 0.32938(17) 0.4550(2) 0.59585(15) 0.0319(7) Uani 1 1 d . . . . .
H21A H 0.373238 0.423286 0.599491 0.048 Uiso 1 1 calc GR . . . .
H21B H 0.303642 0.442091 0.558553 0.048 Uiso 1 1 calc GR . . . .
H21C H 0.302513 0.436247 0.626286 0.048 Uiso 1 1 calc GR . . . .
C22 C 0.2763(2) 0.6040(3) 0.60534(18) 0.0426(9) Uani 1 1 d . . . . .
H22A H 0.257450 0.586456 0.640372 0.064 Uiso 1 1 calc GR . . . .
H22B H 0.243100 0.590238 0.572104 0.064 Uiso 1 1 calc GR . . . .
H22C H 0.285549 0.667406 0.606378 0.064 Uiso 1 1 calc GR . . . .
C23 C 0.58500(14) 0.36867(18) 0.69021(11) 0.0174(6) Uani 1 1 d . . . . .
C24 C 0.54590(15) 0.30710(19) 0.71712(11) 0.0205(6) Uani 1 1 d . . . . .
C25 C 0.57373(17) 0.2236(2) 0.72824(13) 0.0268(7) Uani 1 1 d . . . . .
H25 H 0.548751 0.181232 0.747139 0.032 Uiso 1 1 calc R . . . .
C26 C 0.63701(17) 0.2016(2) 0.71220(13) 0.0290(7) Uani 1 1 d . . . . .
H26 H 0.655093 0.144280 0.720090 0.035 Uiso 1 1 calc R . . . .
C27 C 0.67464(16) 0.2624(2) 0.68457(13) 0.0258(7) Uani 1 1 d . . . . .
H27 H 0.718074 0.246245 0.673594 0.031 Uiso 1 1 calc R . . . .
C28 C 0.64903(15) 0.34720(19) 0.67282(11) 0.0211(6) Uani 1 1 d . . . . .
C29 C 0.47547(16) 0.3298(2) 0.73386(12) 0.0250(6) Uani 1 1 d . . . . .
H29 H 0.461583 0.387799 0.716039 0.030 Uiso 1 1 calc R . . . .
C30 C 0.42068(18) 0.2623(2) 0.71164(14) 0.0333(8) Uani 1 1 d . . . . .
H30A H 0.375279 0.283421 0.719010 0.050 Uiso 1 1 calc GR . . . .
H30B H 0.430433 0.206026 0.731279 0.050 Uiso 1 1 calc GR . . . .
H30C H 0.421280 0.254150 0.670420 0.050 Uiso 1 1 calc GR . . . .
C31 C 0.47850(19) 0.3406(2) 0.79902(13) 0.0334(7) Uani 1 1 d . . . . .
H31A H 0.512290 0.385938 0.812074 0.050 Uiso 1 1 calc GR . . . .
H31B H 0.491983 0.284597 0.817734 0.050 Uiso 1 1 calc GR . . . .
H31C H 0.433144 0.358022 0.808798 0.050 Uiso 1 1 calc GR . . . .
C32 C 0.69017(15) 0.4127(2) 0.64200(12) 0.0246(6) Uani 1 1 d . . . . .
H32 H 0.662073 0.467565 0.635983 0.029 Uiso 1 1 calc R . . . .
C33 C 0.70264(19) 0.3780(3) 0.58274(14) 0.0413(9) Uani 1 1 d . . . . .
H33A H 0.731962 0.325657 0.587260 0.062 Uiso 1 1 calc GR . . . .
H33B H 0.725373 0.423609 0.562296 0.062 Uiso 1 1 calc GR . . . .
H33C H 0.658541 0.362722 0.560914 0.062 Uiso 1 1 calc GR . . . .
C34 C 0.75802(18) 0.4375(2) 0.67713(15) 0.0376(8) Uani 1 1 d . . . . .
H34A H 0.787488 0.385340 0.682609 0.056 Uiso 1 1 calc GR . . . .
H34B H 0.748874 0.460174 0.714448 0.056 Uiso 1 1 calc GR . . . .
H34C H 0.781228 0.482831 0.656861 0.056 Uiso 1 1 calc GR . . . .
C35 C 0.44354(13) 0.01639(17) 0.39587(11) 0.0148(5) Uani 1 1 d . . . . .
C36 C 0.46569(14) -0.06334(18) 0.42107(11) 0.0166(5) Uani 1 1 d . . . . .
C37 C 0.43688(15) -0.13980(18) 0.39640(12) 0.0201(6) Uani 1 1 d . . . . .
H37 H 0.450600 -0.195060 0.412800 0.024 Uiso 1 1 calc R . . . .
C38 C 0.38854(15) -0.13743(19) 0.34837(12) 0.0219(6) Uani 1 1 d . . . . .
H38 H 0.368779 -0.190543 0.332808 0.026 Uiso 1 1 calc R . . . .
C39 C 0.36917(15) -0.05772(19) 0.32319(11) 0.0201(6) Uani 1 1 d . . . . .
H39 H 0.336374 -0.056597 0.290112 0.024 Uiso 1 1 calc R . . . .
C40 C 0.39703(14) 0.02092(18) 0.34560(11) 0.0170(5) Uani 1 1 d . . . . .
C41 C 0.51726(15) -0.06774(18) 0.47351(12) 0.0182(6) Uani 1 1 d . . . . .
C42 C 0.58771(15) -0.05701(19) 0.46847(13) 0.0238(6) Uani 1 1 d . . . . .
C43 C 0.63410(17) -0.0634(2) 0.51840(15) 0.0324(7) Uani 1 1 d . . . . .
H43 H 0.681962 -0.057203 0.516087 0.039 Uiso 1 1 calc R . . . .
C44 C 0.61163(19) -0.0783(2) 0.57027(14) 0.0364(8) Uani 1 1 d . . . . .
H44 H 0.644014 -0.081751 0.603545 0.044 Uiso 1 1 calc R . . . .
C45 C 0.54240(18) -0.0884(2) 0.57503(13) 0.0309(7) Uani 1 1 d . . . . .
H45 H 0.527640 -0.098422 0.611502 0.037 Uiso 1 1 calc R . . . .
C46 C 0.49395(16) -0.08414(19) 0.52654(12) 0.0226(6) Uani 1 1 d . . . . .
C47 C 0.61386(17) -0.0429(2) 0.41069(14) 0.0331(7) Uani 1 1 d . . . . .
H47 H 0.580380 -0.003999 0.387187 0.040 Uiso 1 1 calc R . . . .
C48 C 0.6177(2) -0.1302(3) 0.37913(16) 0.0492(10) Uani 1 1 d . . . . .
H48A H 0.572537 -0.158688 0.375326 0.074 Uiso 1 1 calc GR . . . .
H48B H 0.651594 -0.168526 0.400753 0.074 Uiso 1 1 calc GR . . . .
H48C H 0.631483 -0.119289 0.341067 0.074 Uiso 1 1 calc GR . . . .
C49 C 0.6848(2) 0.0007(3) 0.4147(2) 0.0527(10) Uani 1 1 d . . . . .
H49A H 0.719435 -0.039469 0.433676 0.079 Uiso 1 1 calc GR . . . .
H49B H 0.684374 0.055238 0.436803 0.079 Uiso 1 1 calc GR . . . .
H49C H 0.696058 0.014053 0.376153 0.079 Uiso 1 1 calc GR . . . .
C50 C 0.41777(17) -0.0929(2) 0.53214(13) 0.0265(7) Uani 1 1 d . . . . .
H50 H 0.393901 -0.106888 0.493306 0.032 Uiso 1 1 calc R . . . .
C51 C 0.40203(19) -0.1679(2) 0.57223(14) 0.0337(8) Uani 1 1 d . . . . .
H51A H 0.352233 -0.177347 0.569166 0.051 Uiso 1 1 calc GR . . . .
H51B H 0.419229 -0.152421 0.611715 0.051 Uiso 1 1 calc GR . . . .
H51C H 0.424567 -0.221941 0.561392 0.051 Uiso 1 1 calc GR . . . .
C52 C 0.3891(2) -0.0046(2) 0.55065(18) 0.0421(9) Uani 1 1 d . . . . .
H52A H 0.413019 0.012538 0.587875 0.063 Uiso 1 1 calc GR . . . .
H52B H 0.339802 -0.010768 0.553630 0.063 Uiso 1 1 calc GR . . . .
H52C H 0.396055 0.040595 0.522239 0.063 Uiso 1 1 calc GR . . . .
C53 C 0.37962(15) 0.10673(18) 0.31590(11) 0.0181(6) Uani 1 1 d . . . . .
C54 C 0.31959(16) 0.1519(2) 0.32479(12) 0.0249(6) Uani 1 1 d . . . . .
C55 C 0.30413(17) 0.2301(2) 0.29485(13) 0.0303(7) Uani 1 1 d . . . . .
H55 H 0.263878 0.262083 0.300772 0.036 Uiso 1 1 calc R . . . .
C56 C 0.34681(18) 0.2614(2) 0.25674(14) 0.0316(8) Uani 1 1 d . . . . .
H56 H 0.335309 0.314127 0.236152 0.038 Uiso 1 1 calc R . . . .
C57 C 0.40609(16) 0.2165(2) 0.24834(13) 0.0278(7) Uani 1 1 d . . . . .
H57 H 0.435142 0.239040 0.222182 0.033 Uiso 1 1 calc R . . . .
C58 C 0.42399(15) 0.13851(19) 0.27777(12) 0.0214(6) Uani 1 1 d . . . . .
C60 C 0.198(2) 0.112(3) 0.3388(15) 0.045(4) Uani 0.67(8) 1 d . . P C 1
H60A H 0.179738 0.168481 0.324414 0.068 Uiso 0.67(8) 1 calc GR . P C 1
H60B H 0.169890 0.088764 0.367094 0.068 Uiso 0.67(8) 1 calc GR . P C 1
H60C H 0.197539 0.070093 0.306934 0.068 Uiso 0.67(8) 1 calc GR . P C 1
C62 C 0.48786(16) 0.0870(2) 0.26607(12) 0.0263(7) Uani 1 1 d . . . . .
H62 H 0.505005 0.055058 0.302041 0.032 Uiso 1 1 calc R . . . .
C63 C 0.4694(2) 0.0177(2) 0.21983(15) 0.0371(8) Uani 1 1 d . . . . .
H63A H 0.448595 0.046528 0.184750 0.056 Uiso 1 1 calc GR . . . .
H63B H 0.436579 -0.024198 0.232930 0.056 Uiso 1 1 calc GR . . . .
H63C H 0.511048 -0.013552 0.212135 0.056 Uiso 1 1 calc GR . . . .
C64 C 0.54660(18) 0.1449(2) 0.25040(14) 0.0327(7) Uani 1 1 d . . . . .
H64A H 0.556924 0.190191 0.279738 0.049 Uiso 1 1 calc GR . . . .
H64B H 0.533056 0.172966 0.213335 0.049 Uiso 1 1 calc GR . . . .
H64C H 0.587503 0.108519 0.248062 0.049 Uiso 1 1 calc GR . . . .
C1A C 0.6876(3) 0.3358(3) 0.4038(2) 0.0475(11) Uani 0.9093(17) 1 d . U P A 1
C2S C 0.3659(3) 0.4299(3) 0.3854(2) 0.0426(12) Uani 0.766(6) 1 d . . P B 1
H2SA H 0.327519 0.391784 0.369053 0.051 Uiso 0.766(6) 1 calc R . P B 1
H2SB H 0.349630 0.491506 0.385991 0.051 Uiso 0.766(6) 1 calc R . P B 1
C3S C 0.4277(3) 0.4214(3) 0.3521(2) 0.0376(12) Uani 0.766(6) 1 d . . P B 1
H3SA H 0.413504 0.417237 0.310423 0.045 Uiso 0.766(6) 1 calc R . P B 1
H3SB H 0.459921 0.471365 0.359852 0.045 Uiso 0.766(6) 1 calc R . P B 1
C59 C 0.2735(4) 0.1242(4) 0.3672(3) 0.0252(13) Uani 0.736(8) 1 d . . P C 1
H59 H 0.289915 0.065066 0.381608 0.030 Uiso 0.736(8) 1 calc R . P C 1
C61 C 0.2768(3) 0.1848(5) 0.4192(2) 0.0482(16) Uani 0.736(8) 1 d . . P C 1
H61A H 0.250105 0.159053 0.447742 0.072 Uiso 0.736(8) 1 calc GR . P C 1
H61B H 0.257692 0.242415 0.407449 0.072 Uiso 0.736(8) 1 calc GR . P C 1
H61C H 0.324782 0.191708 0.435815 0.072 Uiso 0.736(8) 1 calc GR . P C 1
C1AB C 0.6921(9) 0.314(3) 0.4161(17) 0.043(3) Uani 0.0907(17) 1 d D U P A 2
C2SB C 0.3278(8) 0.3584(11) 0.4326(7) 0.0426(12) Uani 0.234(6) 1 d . . P B 2
H2SC H 0.293047 0.404414 0.423876 0.064 Uiso 0.234(6) 1 calc GR . P B 2
H2SD H 0.316740 0.324207 0.465621 0.064 Uiso 0.234(6) 1 calc GR . P B 2
H2SE H 0.328146 0.319481 0.399505 0.064 Uiso 0.234(6) 1 calc GR . P B 2
C3SB C 0.4658(10) 0.4130(11) 0.3450(8) 0.0376(12) Uani 0.234(6) 1 d . . P B 2
H3SC H 0.509971 0.440906 0.358024 0.056 Uiso 0.234(6) 1 calc GR . P B 2
H3SD H 0.428275 0.453266 0.351025 0.056 Uiso 0.234(6) 1 calc GR . P B 2
H3SE H 0.463802 0.398889 0.304242 0.056 Uiso 0.234(6) 1 calc GR . P B 2
C59B C 0.2630(12) 0.0967(13) 0.3614(10) 0.0252(13) Uani 0.264(8) 1 d . . P C 2
H59B H 0.269088 0.032117 0.355704 0.030 Uiso 0.264(8) 1 calc R . P C 2
C61B C 0.2779(8) 0.1166(15) 0.4230(6) 0.0482(16) Uani 0.264(8) 1 d . . P C 2
H61D H 0.262238 0.067729 0.445300 0.072 Uiso 0.264(8) 1 calc GR . P C 2
H61E H 0.253721 0.170566 0.431700 0.072 Uiso 0.264(8) 1 calc GR . P C 2
H61F H 0.327468 0.124854 0.432804 0.072 Uiso 0.264(8) 1 calc GR . P C 2
O2S O 0.73638(15) 0.82981(19) 0.71442(12) 0.0490(7) Uani 1 1 d . . . . .
C5S C 0.7074(3) 0.7046(4) 0.6581(3) 0.0840(17) Uani 1 1 d . . . . .
H5SA H 0.670099 0.737649 0.636288 0.126 Uiso 1 1 calc GR . . . .
H5SB H 0.694706 0.642308 0.659138 0.126 Uiso 1 1 calc GR . . . .
H5SC H 0.749494 0.710859 0.639735 0.126 Uiso 1 1 calc GR . . . .
C6S C 0.7192(2) 0.7396(3) 0.7175(2) 0.0590(13) Uani 1 1 d . . . . .
H6SA H 0.677157 0.732526 0.736614 0.071 Uiso 1 1 calc R . . . .
H6SB H 0.757079 0.706993 0.739725 0.071 Uiso 1 1 calc R . . . .
C7S C 0.7503(2) 0.8695(3) 0.76902(19) 0.0535(11) Uani 1 1 d . . . . .
H7SA H 0.790328 0.840718 0.791119 0.064 Uiso 1 1 calc R . . . .
H7SB H 0.710135 0.863450 0.790577 0.064 Uiso 1 1 calc R . . . .
C8S C 0.7653(3) 0.9639(4) 0.7599(2) 0.0820(17) Uani 1 1 d . . . . .
H8SA H 0.803323 0.969050 0.736579 0.123 Uiso 1 1 calc GR . . . .
H8SB H 0.778046 0.992431 0.796995 0.123 Uiso 1 1 calc GR . . . .
H8SC H 0.724329 0.992577 0.740284 0.123 Uiso 1 1 calc GR . . . .
C60A C 0.192(5) 0.121(6) 0.340(3) 0.045(4) Uani 0.33(8) 1 d . . P C 2
H60D H 0.184291 0.182408 0.349615 0.068 Uiso 0.33(8) 1 calc GR . P C 2
H60E H 0.160469 0.083192 0.358701 0.068 Uiso 0.33(8) 1 calc GR . P C 2
H60F H 0.184651 0.112390 0.298901 0.068 Uiso 0.33(8) 1 calc GR . P C 2

loop_
_atom_site_aniso_label
_atom_site_aniso_U_11
_atom_site_aniso_U_22
_atom_site_aniso_U_33
_atom_site_aniso_U_23
_atom_site_aniso_U_13
_atom_site_aniso_U_12
Mn1 0.0237(2) 0.0135(2) 0.01779(19) -0.00431(18) -0.00186(15) 0.00120(19)
S1A 0.0227(4) 0.0270(5) 0.0312(4) -0.0081(3) 0.0023(3) 0.0021(3)
S1AB 0.0227(4) 0.0270(5) 0.0312(4) -0.0081(3) 0.0023(3) 0.0021(3)
F1A 0.080(2) 0.072(2) 0.0634(17) 0.0212(15) 0.0293(15) -0.0118(16)
F2A 0.054(3) 0.088(2) 0.090(2) -0.038(2) 0.048(2) -0.024(2)
F3A 0.052(3) 0.0587(17) 0.084(3) -0.0316(17) 0.0296(18) -0.0283(15)
F1AB 0.022(10) 0.090(12) 0.095(11) 0.006(13) 0.001(10) 0.012(11)
F2AB 0.054(3) 0.088(2) 0.090(2) -0.038(2) 0.048(2) -0.024(2)
F3AB 0.052(3) 0.0587(17) 0.084(3) -0.0316(17) 0.0296(18) -0.0283(15)
O1 0.0674(19) 0.0298(13) 0.0367(13) -0.0038(11) -0.0226(13) 0.0145(13)
O1A 0.0221(11) 0.0232(11) 0.0310(11) -0.0085(9) 0.0038(9) -0.0009(8)
O1S 0.0293(12) 0.0267(12) 0.0233(10) -0.0027(9) -0.0011(9) 0.0070(9)
O2 0.0505(16) 0.0355(14) 0.0384(13) -0.0095(11) 0.0177(12) -0.0131(12)
O2A 0.0353(14) 0.0455(15) 0.0425(14) -0.0222(12) 0.0060(11) 0.0011(11)
O3A 0.0381(16) 0.0502(18) 0.0470(16) -0.0098(13) -0.0049(13) 0.0206(14)
O3AB 0.0381(16) 0.0502(18) 0.0470(16) -0.0098(13) -0.0049(13) 0.0206(14)
N1 0.0168(11) 0.0133(11) 0.0170(10) 0.0002(9) -0.0020(9) 0.0011(9)
N2 0.0182(12) 0.0128(11) 0.0168(10) 0.0002(9) 0.0001(9) 0.0009(9)
C1 0.0194(14) 0.0166(14) 0.0164(12) 0.0000(11) -0.0009(10) 0.0022(11)
C1S 0.0329(18) 0.0307(18) 0.0426(18) -0.0020(15) 0.0005(15) 0.0114(14)
C2 0.0200(14) 0.0198(15) 0.0170(13) 0.0009(11) -0.0003(11) 0.0015(11)
C3 0.0403(19) 0.0184(15) 0.0255(15) -0.0079(12) -0.0062(13) 0.0050(13)
C4 0.0335(18) 0.0193(15) 0.0242(15) -0.0061(12) 0.0023(13) -0.0021(13)
C4S 0.0373(19) 0.036(2) 0.0280(16) -0.0020(14) 0.0014(14) 0.0075(15)
C5 0.0155(13) 0.0130(13) 0.0164(12) -0.0032(10) 0.0035(10) -0.0005(10)
C6 0.0169(13) 0.0147(13) 0.0182(12) 0.0004(10) 0.0021(10) 0.0010(10)
C7 0.0293(16) 0.0135(14) 0.0232(13) -0.0022(11) 0.0015(12) 0.0041(11)
C8 0.0326(17) 0.0174(15) 0.0214(13) -0.0070(11) -0.0034(12) 0.0021(12)
C9 0.0260(15) 0.0221(15) 0.0160(12) -0.0028(11) -0.0020(11) 0.0018(12)
C10 0.0177(13) 0.0157(13) 0.0162(12) 0.0003(10) 0.0034(10) -0.0001(10)
C11 0.0229(14) 0.0105(13) 0.0184(12) -0.0005(10) -0.0003(11) 0.0040(10)
C12 0.0312(17) 0.0098(13) 0.0239(14) 0.0005(11) 0.0039(12) 0.0028(11)
C13 0.050(2) 0.0179(15) 0.0191(14) 0.0049(11) 0.0047(13) 0.0054(14)
C14 0.047(2) 0.0236(16) 0.0258(16) 0.0028(13) -0.0084(14) 0.0099(14)
C15 0.0294(17) 0.0233(16) 0.0320(16) -0.0023(13) -0.0085(13) 0.0065(13)
C16 0.0262(15) 0.0125(13) 0.0258(14) -0.0042(11) -0.0008(12) 0.0034(11)
C17 0.0336(17) 0.0227(16) 0.0268(14) 0.0036(12) 0.0127(13) 0.0030(13)
C18 0.046(2) 0.0321(19) 0.051(2) -0.0033(17) 0.0245(19) 0.0048(16)
C19 0.040(2) 0.0254(19) 0.079(3) -0.0058(19) 0.019(2) -0.0054(16)
C20 0.0208(15) 0.0236(16) 0.0279(15) -0.0033(12) 0.0006(12) -0.0001(12)
C21 0.0269(17) 0.0235(16) 0.0469(19) 0.0010(14) 0.0105(14) 0.0006(13)
C22 0.039(2) 0.0318(19) 0.060(2) -0.0013(17) 0.0182(18) 0.0119(16)
C23 0.0200(14) 0.0172(14) 0.0136(12) -0.0028(10) -0.0041(10) 0.0030(11)
C24 0.0262(15) 0.0177(14) 0.0166(12) 0.0010(10) -0.0025(11) 0.0016(11)
C25 0.0348(18) 0.0174(14) 0.0264(15) 0.0037(12) -0.0040(13) 0.0005(13)
C26 0.0377(18) 0.0181(15) 0.0288(15) -0.0010(12) -0.0066(13) 0.0080(13)
C27 0.0257(16) 0.0265(16) 0.0235(15) -0.0068(12) -0.0040(12) 0.0117(12)
C28 0.0219(14) 0.0241(15) 0.0162(12) -0.0035(11) -0.0028(11) 0.0026(11)
C29 0.0284(16) 0.0234(15) 0.0234(14) 0.0062(12) 0.0032(12) 0.0010(12)
C30 0.0277(18) 0.045(2) 0.0278(17) -0.0034(14) 0.0047(14) -0.0077(15)
C31 0.0404(19) 0.0316(18) 0.0298(16) -0.0029(14) 0.0107(14) -0.0039(15)
C32 0.0171(14) 0.0314(17) 0.0256(14) 0.0020(12) 0.0041(12) 0.0043(12)
C33 0.0316(19) 0.065(3) 0.0284(16) -0.0070(17) 0.0092(14) -0.0096(17)
C34 0.038(2) 0.041(2) 0.0317(17) 0.0036(15) -0.0042(14) -0.0142(16)
C35 0.0169(13) 0.0117(13) 0.0160(12) -0.0013(10) 0.0021(10) -0.0030(10)
C36 0.0174(13) 0.0163(14) 0.0167(12) -0.0004(10) 0.0046(10) 0.0012(11)
C37 0.0254(15) 0.0125(13) 0.0228(13) 0.0014(11) 0.0043(11) -0.0001(11)
C38 0.0257(15) 0.0175(14) 0.0228(13) -0.0060(11) 0.0043(12) -0.0065(11)
C39 0.0208(14) 0.0232(15) 0.0158(12) -0.0027(11) 0.0000(10) -0.0036(11)
C40 0.0195(14) 0.0170(14) 0.0147(12) -0.0002(10) 0.0035(10) -0.0010(11)
C41 0.0223(14) 0.0117(13) 0.0199(13) -0.0014(10) -0.0005(11) 0.0017(11)
C42 0.0236(16) 0.0170(14) 0.0304(15) 0.0004(12) 0.0015(13) 0.0008(11)
C43 0.0258(17) 0.0254(17) 0.0429(19) -0.0013(14) -0.0090(14) -0.0001(13)
C44 0.044(2) 0.0304(18) 0.0302(17) -0.0066(13) -0.0159(15) 0.0094(15)
C45 0.042(2) 0.0312(18) 0.0187(14) -0.0032(13) -0.0013(13) 0.0115(15)
C46 0.0302(16) 0.0167(14) 0.0206(13) -0.0014(11) 0.0019(12) 0.0066(12)
C47 0.0245(16) 0.040(2) 0.0363(17) 0.0112(15) 0.0091(14) 0.0020(14)
C48 0.049(2) 0.066(3) 0.0357(19) -0.0123(19) 0.0195(17) -0.017(2)
C49 0.041(2) 0.053(3) 0.067(3) -0.002(2) 0.0193(19) -0.0112(19)
C50 0.0310(17) 0.0269(17) 0.0230(14) 0.0044(12) 0.0089(12) 0.0070(13)
C51 0.045(2) 0.0226(17) 0.0349(17) 0.0051(13) 0.0126(15) 0.0027(14)
C52 0.048(2) 0.0280(18) 0.055(2) 0.0139(17) 0.0269(18) 0.0129(16)
C53 0.0212(14) 0.0173(14) 0.0142(12) -0.0011(10) -0.0044(10) -0.0023(11)
C54 0.0263(16) 0.0289(16) 0.0185(13) -0.0010(11) -0.0024(11) 0.0050(13)
C55 0.0329(18) 0.0286(17) 0.0272(15) -0.0018(13) -0.0054(13) 0.0106(14)
C56 0.0377(19) 0.0216(16) 0.0320(17) 0.0050(13) -0.0104(14) 0.0013(14)
C57 0.0312(17) 0.0245(16) 0.0257(15) 0.0087(12) -0.0057(13) -0.0073(13)
C58 0.0238(15) 0.0201(15) 0.0191(13) -0.0002(11) -0.0030(11) -0.0024(11)
C60 0.041(7) 0.064(8) 0.031(3) 0.006(4) 0.004(4) -0.015(6)
C62 0.0285(16) 0.0286(17) 0.0224(14) 0.0081(12) 0.0052(12) 0.0024(13)
C63 0.046(2) 0.0281(18) 0.0410(19) 0.0022(15) 0.0199(16) -0.0037(15)
C64 0.0271(17) 0.042(2) 0.0301(16) 0.0067(14) 0.0075(13) -0.0058(14)
C1A 0.046(2) 0.045(3) 0.057(3) -0.0146(19) 0.0290(19) -0.0124(18)
C2S 0.043(3) 0.037(3) 0.044(3) -0.010(2) -0.008(2) 0.011(2)
C3S 0.041(3) 0.033(2) 0.036(2) 0.0023(18) -0.006(2) -0.002(3)
C59 0.023(3) 0.027(4) 0.025(2) 0.003(3) 0.0045(19) 0.004(3)
C61 0.035(2) 0.079(4) 0.033(2) -0.024(3) 0.0101(19) -0.003(3)
C1AB 0.018(6) 0.052(7) 0.057(8) -0.023(7) 0.002(6) -0.001(6)
C2SB 0.043(3) 0.037(3) 0.044(3) -0.010(2) -0.008(2) 0.011(2)
C3SB 0.041(3) 0.033(2) 0.036(2) 0.0023(18) -0.006(2) -0.002(3)
C59B 0.023(3) 0.027(4) 0.025(2) 0.003(3) 0.0045(19) 0.004(3)
C61B 0.035(2) 0.079(4) 0.033(2) -0.024(3) 0.0101(19) -0.003(3)
O2S 0.0503(17) 0.0418(16) 0.0548(16) 0.0077(13) 0.0054(13) 0.0026(13)
C5S 0.085(4) 0.059(3) 0.106(4) -0.014(3) 0.001(3) -0.006(3)
C6S 0.041(2) 0.046(3) 0.090(4) 0.014(2) 0.006(2) 0.0000(19)
C7S 0.039(2) 0.067(3) 0.056(2) 0.002(2) 0.0126(19) -0.001(2)
C8S 0.107(5) 0.067(4) 0.077(4) -0.011(3) 0.034(3) -0.019(3)
C60A 0.041(7) 0.064(8) 0.031(3) 0.006(4) 0.004(4) -0.015(6)

loop_
_atom_type_symbol
_atom_type_description
_atom_type_scat_dispersion_real
_atom_type_scat_dispersion_imag
_atom_type_scat_source
C C 0.0033 0.0016 'International Tables Vol C Tables 4.2.6.8 and 6.1.1.4'
H H 0.0000 0.0000 'International Tables Vol C Tables 4.2.6.8 and 6.1.1.4'
F F 0.0171 0.0103 'International Tables Vol C Tables 4.2.6.8 and 6.1.1.4'
Mn Mn 0.3368 0.7283 'International Tables Vol C Tables 4.2.6.8 and 6.1.1.4'
N N 0.0061 0.0033 'International Tables Vol C Tables 4.2.6.8 and 6.1.1.4'
O O 0.0106 0.0060 'International Tables Vol C Tables 4.2.6.8 and 6.1.1.4'
S S 0.1246 0.1234 'International Tables Vol C Tables 4.2.6.8 and 6.1.1.4'

loop_
_geom_angle_atom_site_label_1
_geom_angle_atom_site_label_2
_geom_angle_atom_site_label_3
_geom_angle
O1S Mn1 O1A 81.26(9)
C1 Mn1 O1A 88.88(10)
C1 Mn1 O1S 88.97(10)
C1 Mn1 C2 176.26(13)
C2 Mn1 O1A 94.78(10)
C2 Mn1 O1S 90.82(10)
C3 Mn1 O1A 93.78(13)
C3 Mn1 O1S 175.02(14)
C3 Mn1 C1 91.39(12)
C3 Mn1 C2 89.14(13)
C4 Mn1 O1A 174.59(12)
C4 Mn1 O1S 95.52(12)
C4 Mn1 C1 86.71(13)
C4 Mn1 C2 89.60(13)
C4 Mn1 C3 89.46(15)
O1A S1A C1A 100.87(19)
O2A S1A O1A 113.52(14)
O2A S1A C1A 103.2(2)
O3A S1A O1A 114.01(16)
O3A S1A O2A 117.87(17)
O3A S1A C1A 104.6(2)
O1A S1AB C1AB 93.1(14)
O2A S1AB O1A 107.6(6)
O2A S1AB C1AB 94.4(14)
O3AB S1AB O1A 122.5(14)
O3AB S1AB O2A 124.0(14)
O3AB S1AB C1AB 105.4(19)
S1A O1A Mn1 128.54(13)
S1AB O1A Mn1 128.8(3)
C1S O1S Mn1 124.57(19)
C1S O1S C4S 110.3(2)
C4S O1S Mn1 123.80(18)
C1 N1 C5 175.0(3)
C2 N2 C35 172.9(3)
N1 C1 Mn1 173.6(3)
O1S C1S H1SA 110.7
O1S C1S H1SB 110.7
O1S C1S H1SC 108.7
O1S C1S H1SD 108.7
O1S C1S C2S 105.0(3)
O1S C1S C2SB 114.2(7)
H1SA C1S H1SB 108.8
H1SC C1S H1SD 107.6
C2S C1S H1SA 110.7
C2S C1S H1SB 110.7
C2SB C1S H1SC 108.7
C2SB C1S H1SD 108.7
N2 C2 Mn1 172.2(3)
O1 C3 Mn1 177.3(3)
O2 C4 Mn1 177.3(3)
O1S C4S H4SA 111.1
O1S C4S H4SB 111.1
O1S C4S H4SC 107.6
O1S C4S H4SD 107.6
O1S C4S C3S 103.1(3)
H4SA C4S H4SB 109.1
H4SC C4S H4SD 107.0
C3S C4S H4SA 111.1
C3S C4S H4SB 111.1
C3SB C4S O1S 119.0(8)
C3SB C4S H4SC 107.6
C3SB C4S H4SD 107.6
C6 C5 N1 119.1(2)
C6 C5 C10 123.0(2)
C10 C5 N1 117.9(2)
C5 C6 C11 122.4(2)
C7 C6 C5 117.2(2)
C7 C6 C11 120.5(2)
C6 C7 H7 119.4
C8 C7 C6 121.3(3)
C8 C7 H7 119.4
C7 C8 H8 119.9
C7 C8 C9 120.2(3)
C9 C8 H8 119.9
C8 C9 H9 119.6
C8 C9 C10 120.8(2)
C10 C9 H9 119.6
C5 C10 C23 120.5(2)
C9 C10 C5 117.6(2)
C9 C10 C23 121.8(2)
C12 C11 C6 119.6(2)
C16 C11 C6 119.1(3)
C16 C11 C12 121.3(2)
C11 C12 C17 122.3(2)
C13 C12 C11 117.8(3)
C13 C12 C17 119.9(3)
C12 C13 H13 119.5
C14 C13 C12 121.1(3)
C14 C13 H13 119.5
C13 C14 H14 119.6
C13 C14 C15 120.8(3)
C15 C14 H14 119.6
C14 C15 H15 119.7
C14 C15 C16 120.5(3)
C16 C15 H15 119.7
C11 C16 C20 121.4(2)
C15 C16 C11 118.4(3)
C15 C16 C20 120.1(3)
C12 C17 H17 108.0
C12 C17 C18 111.2(3)
C12 C17 C19 111.4(3)
C18 C17 H17 108.0
C19 C17 H17 108.0
C19 C17 C18 110.1(3)
C17 C18 H18A 109.5
C17 C18 H18B 109.5
C17 C18 H18C 109.5
H18A C18 H18B 109.5
H18A C18 H18C 109.5
H18B C18 H18C 109.5
C17 C19 H19A 109.5
C17 C19 H19B 109.5
C17 C19 H19C 109.5
H19A C19 H19B 109.5
H19A C19 H19C 109.5
H19B C19 H19C 109.5
C16 C20 H20 107.6
C16 C20 C21 109.9(2)
C21 C20 H20 107.6
C22 C20 C16 113.5(3)
C22 C20 H20 107.6
C22 C20 C21 110.5(3)
C20 C21 H21A 109.5
C20 C21 H21B 109.5
C20 C21 H21C 109.5
H21A C21 H21B 109.5
H21A C21 H21C 109.5
H21B C21 H21C 109.5
C20 C22 H22A 109.5
C20 C22 H22B 109.5
C20 C22 H22C 109.5
H22A C22 H22B 109.5
H22A C22 H22C 109.5
H22B C22 H22C 109.5
C24 C23 C10 119.1(3)
C28 C23 C10 118.9(3)
C28 C23 C24 122.0(3)
C23 C24 C29 121.7(2)
C25 C24 C23 118.0(3)
C25 C24 C29 120.4(3)
C24 C25 H25 119.5
C26 C25 C24 120.9(3)
C26 C25 H25 119.5
C25 C26 H26 119.7
C25 C26 C27 120.6(3)
C27 C26 H26 119.7
C26 C27 H27 119.7
C26 C27 C28 120.5(3)
C28 C27 H27 119.7
C23 C28 C32 122.0(3)
C27 C28 C23 118.0(3)
C27 C28 C32 120.0(3)
C24 C29 H29 107.6
C24 C29 C30 112.3(3)
C24 C29 C31 110.7(2)
C30 C29 H29 107.6
C30 C29 C31 110.8(3)
C31 C29 H29 107.6
C29 C30 H30A 109.5
C29 C30 H30B 109.5
C29 C30 H30C 109.5
H30A C30 H30B 109.5
H30A C30 H30C 109.5
H30B C30 H30C 109.5
C29 C31 H31A 109.5
C29 C31 H31B 109.5
C29 C31 H31C 109.5
H31A C31 H31B 109.5
H31A C31 H31C 109.5
H31B C31 H31C 109.5
C28 C32 H32 107.5
C28 C32 C33 111.0(3)
C28 C32 C34 112.3(2)
C33 C32 H32 107.5
C34 C32 H32 107.5
C34 C32 C33 110.8(3)
C32 C33 H33A 109.5
C32 C33 H33B 109.5
C32 C33 H33C 109.5
H33A C33 H33B 109.5
H33A C33 H33C 109.5
H33B C33 H33C 109.5
C32 C34 H34A 109.5
C32 C34 H34B 109.5
C32 C34 H34C 109.5
H34A C34 H34B 109.5
H34A C34 H34C 109.5
H34B C34 H34C 109.5
N2 C35 C40 118.6(2)
C36 C35 N2 118.8(2)
C36 C35 C40 122.6(2)
C35 C36 C41 122.3(2)
C37 C36 C35 117.2(2)
C37 C36 C41 120.5(2)
C36 C37 H37 119.2
C38 C37 C36 121.6(3)
C38 C37 H37 119.2
C37 C38 H38 120.0
C39 C38 C37 119.9(3)
C39 C38 H38 120.0
C38 C39 H39 119.5
C38 C39 C40 121.0(2)
C40 C39 H39 119.5
C35 C40 C53 121.6(2)
C39 C40 C35 117.6(2)
C39 C40 C53 120.8(2)
C42 C41 C36 119.8(3)
C46 C41 C36 118.9(3)
C46 C41 C42 121.4(2)
C41 C42 C47 121.8(3)
C43 C42 C41 117.8(3)
C43 C42 C47 120.4(3)
C42 C43 H43 119.5
C44 C43 C42 121.1(3)
C44 C43 H43 119.5
C43 C44 H44 119.6
C43 C44 C45 120.9(3)
C45 C44 H44 119.6
C44 C45 H45 119.8
C44 C45 C46 120.5(3)
C46 C45 H45 119.8
C41 C46 C50 121.3(2)
C45 C46 C41 118.4(3)
C45 C46 C50 120.3(3)
C42 C47 H47 108.1
C42 C47 C48 110.7(3)
C42 C47 C49 113.8(3)
C48 C47 H47 108.1
C48 C47 C49 108.0(3)
C49 C47 H47 108.1
C47 C48 H48A 109.5
C47 C48 H48B 109.5
C47 C48 H48C 109.5
H48A C48 H48B 109.5
H48A C48 H48C 109.5
H48B C48 H48C 109.5
C47 C49 H49A 109.5
C47 C49 H49B 109.5
C47 C49 H49C 109.5
H49A C49 H49B 109.5
H49A C49 H49C 109.5
H49B C49 H49C 109.5
C46 C50 H50 107.3
C46 C50 C51 112.9(3)
C46 C50 C52 110.1(3)
C51 C50 H50 107.3
C51 C50 C52 111.6(3)
C52 C50 H50 107.3
C50 C51 H51A 109.5
C50 C51 H51B 109.5
C50 C51 H51C 109.5
H51A C51 H51B 109.5
H51A C51 H51C 109.5
H51B C51 H51C 109.5
C50 C52 H52A 109.5
C50 C52 H52B 109.5
C50 C52 H52C 109.5
H52A C52 H52B 109.5
H52A C52 H52C 109.5
H52B C52 H52C 109.5
C54 C53 C40 120.4(3)
C54 C53 C58 121.3(3)
C58 C53 C40 118.2(3)
C53 C54 C59 123.3(4)
C53 C54 C59B 116.2(8)
C55 C54 C53 118.6(3)
C55 C54 C59 117.9(4)
C55 C54 C59B 124.0(9)
C54 C55 H55 119.7
C56 C55 C54 120.6(3)
C56 C55 H55 119.7
C55 C56 H56 119.8
C57 C56 C55 120.4(3)
C57 C56 H56 119.8
C56 C57 H57 119.5
C56 C57 C58 121.0(3)
C58 C57 H57 119.5
C53 C58 C62 121.3(3)
C57 C58 C53 118.1(3)
C57 C58 C62 120.5(3)
H60A C60 H60B 109.5
H60A C60 H60C 109.5
H60B C60 H60C 109.5
C59 C60 H60A 109.5
C59 C60 H60B 109.5
C59 C60 H60C 109.5
C58 C62 H62 107.3
C58 C62 C63 110.5(3)
C63 C62 H62 107.3
C64 C62 C58 113.9(3)
C64 C62 H62 107.3
C64 C62 C63 110.3(3)
C62 C63 H63A 109.5
C62 C63 H63B 109.5
C62 C63 H63C 109.5
H63A C63 H63B 109.5
H63A C63 H63C 109.5
H63B C63 H63C 109.5
C62 C64 H64A 109.5
C62 C64 H64B 109.5
C62 C64 H64C 109.5
H64A C64 H64B 109.5
H64A C64 H64C 109.5
H64B C64 H64C 109.5
F1A C1A S1A 111.2(3)
F1A C1A F2A 108.7(4)
F1A C1A F3A 108.0(4)
F2A C1A S1A 109.1(4)
F3A C1A S1A 112.6(4)
F3A C1A F2A 107.2(4)
C1S C2S H2SA 111.3
C1S C2S H2SB 111.3
H2SA C2S H2SB 109.2
C3S C2S C1S 102.6(4)
C3S C2S H2SA 111.3
C3S C2S H2SB 111.3
C4S C3S C2S 101.1(4)
C4S C3S H3SA 111.6
C4S C3S H3SB 111.6
C2S C3S H3SA 111.6
C2S C3S H3SB 111.6
H3SA C3S H3SB 109.4
C54 C59 C60 111.5(15)
C54 C59 H59 106.7
C54 C59 C61 113.3(4)
C60 C59 H59 106.7
C61 C59 C60 111.5(16)
C61 C59 H59 106.7
C59 C61 H61A 109.5
C59 C61 H61B 109.5
C59 C61 H61C 109.5
H61A C61 H61B 109.5
H61A C61 H61C 109.5
H61B C61 H61C 109.5
F1AB C1AB S1AB 118(2)
F1AB C1AB F2AB 109(2)
F1AB C1AB F3AB 108(2)
F2AB C1AB S1AB 106(3)
F3AB C1AB S1AB 110(3)
F3AB C1AB F2AB 106(3)
C1S C2SB H2SC 109.5
C1S C2SB H2SD 109.5
C1S C2SB H2SE 109.5
H2SC C2SB H2SD 109.5
H2SC C2SB H2SE 109.5
H2SD C2SB H2SE 109.5
C4S C3SB H3SC 109.5
C4S C3SB H3SD 109.5
C4S C3SB H3SE 109.5
H3SC C3SB H3SD 109.5
H3SC C3SB H3SE 109.5
H3SD C3SB H3SE 109.5
C54 C59B H59B 108.7
C61B C59B C54 109.4(13)
C61B C59B H59B 108.7
C60A C59B C54 111(4)
C60A C59B H59B 108.7
C60A C59B C61B 111(4)
C59B C61B H61D 109.5
C59B C61B H61E 109.5
C59B C61B H61F 109.5
H61D C61B H61E 109.5
H61D C61B H61F 109.5
H61E C61B H61F 109.5
C6S O2S C7S 112.8(4)
H5SA C5S H5SB 109.5
H5SA C5S H5SC 109.5
H5SB C5S H5SC 109.5
C6S C5S H5SA 109.5
C6S C5S H5SB 109.5
C6S C5S H5SC 109.5
O2S C6S C5S 108.1(4)
O2S C6S H6SA 110.1
O2S C6S H6SB 110.1
C5S C6S H6SA 110.1
C5S C6S H6SB 110.1
H6SA C6S H6SB 108.4
O2S C7S H7SA 110.2
O2S C7S H7SB 110.2
O2S C7S C8S 107.5(4)
H7SA C7S H7SB 108.5
C8S C7S H7SA 110.2
C8S C7S H7SB 110.2
C7S C8S H8SA 109.5
C7S C8S H8SB 109.5
C7S C8S H8SC 109.5
H8SA C8S H8SB 109.5
H8SA C8S H8SC 109.5
H8SB C8S H8SC 109.5
C59B C60A H60D 109.5
C59B C60A H60E 109.5
C59B C60A H60F 109.5
H60D C60A H60E 109.5
H60D C60A H60F 109.5
H60E C60A H60F 109.5

loop_
_geom_bond_atom_site_label_1
_geom_bond_atom_site_label_2
_geom_bond_distance
Mn1 O1A 2.104(2)
Mn1 O1S 2.068(2)
Mn1 C1 1.928(3)
Mn1 C2 1.944(3)
Mn1 C3 1.821(3)
Mn1 C4 1.788(4)
S1A O1A 1.475(2)
S1A O2A 1.434(2)
S1A O3A 1.429(3)
S1A C1A 1.828(5)
S1AB O1A 1.529(9)
S1AB O2A 1.486(9)
S1AB O3AB 1.31(3)
S1AB C1AB 1.794(14)
F1A C1A 1.321(6)
F2A C1A 1.353(6)
F3A C1A 1.330(6)
F1AB C1AB 1.34(2)
F2AB C1AB 1.35(3)
F3AB C1AB 1.34(3)
O1 C3 1.143(4)
O1S C1S 1.444(4)
O1S C4S 1.460(4)
O2 C4 1.146(4)
N1 C1 1.161(3)
N1 C5 1.404(3)
N2 C2 1.162(4)
N2 C35 1.403(3)
C1S H1SA 0.9900
C1S H1SB 0.9900
C1S H1SC 0.9900
C1S H1SD 0.9900
C1S C2S 1.543(6)
C1S C2SB 1.454(17)
C4S H4SA 0.9900
C4S H4SB 0.9900
C4S H4SC 0.9900
C4S H4SD 0.9900
C4S C3S 1.524(6)
C4S C3SB 1.400(18)
C5 C6 1.401(4)
C5 C10 1.402(3)
C6 C7 1.394(4)
C6 C11 1.494(3)
C7 H7 0.9500
C7 C8 1.390(4)
C8 H8 0.9500
C8 C9 1.392(4)
C9 H9 0.9500
C9 C10 1.393(4)
C10 C23 1.494(4)
C11 C12 1.408(4)
C11 C16 1.408(4)
C12 C13 1.405(4)
C12 C17 1.513(4)
C13 H13 0.9500
C13 C14 1.373(5)
C14 H14 0.9500
C14 C15 1.384(5)
C15 H15 0.9500
C15 C16 1.398(4)
C16 C20 1.529(4)
C17 H17 1.0000
C17 C18 1.547(5)
C17 C19 1.533(5)
C18 H18A 0.9800
C18 H18B 0.9800
C18 H18C 0.9800
C19 H19A 0.9800
C19 H19B 0.9800
C19 H19C 0.9800
C20 H20 1.0000
C20 C21 1.533(4)
C20 C22 1.525(4)
C21 H21A 0.9800
C21 H21B 0.9800
C21 H21C 0.9800
C22 H22A 0.9800
C22 H22B 0.9800
C22 H22C 0.9800
C23 C24 1.406(4)
C23 C28 1.403(4)
C24 C25 1.395(4)
C24 C29 1.518(4)
C25 H25 0.9500
C25 C26 1.379(5)
C26 H26 0.9500
C26 C27 1.391(5)
C27 H27 0.9500
C27 C28 1.399(4)
C28 C32 1.518(4)
C29 H29 1.0000
C29 C30 1.532(4)
C29 C31 1.537(4)
C30 H30A 0.9800
C30 H30B 0.9800
C30 H30C 0.9800
C31 H31A 0.9800
C31 H31B 0.9800
C31 H31C 0.9800
C32 H32 1.0000
C32 C33 1.538(4)
C32 C34 1.528(4)
C33 H33A 0.9800
C33 H33B 0.9800
C33 H33C 0.9800
C34 H34A 0.9800
C34 H34B 0.9800
C34 H34C 0.9800
C35 C36 1.396(4)
C35 C40 1.408(3)
C36 C37 1.389(4)
C36 C41 1.502(4)
C37 H37 0.9500
C37 C38 1.388(4)
C38 H38 0.9500
C38 C39 1.382(4)
C39 H39 0.9500
C39 C40 1.392(4)
C40 C53 1.500(4)
C41 C42 1.408(4)
C41 C46 1.401(4)
C42 C43 1.403(4)
C42 C47 1.524(4)
C43 H43 0.9500
C43 C44 1.365(5)
C44 H44 0.9500
C44 C45 1.382(5)
C45 H45 0.9500
C45 C46 1.398(4)
C46 C50 1.519(5)
C47 H47 1.0000
C47 C48 1.527(5)
C47 C49 1.532(5)
C48 H48A 0.9800
C48 H48B 0.9800
C48 H48C 0.9800
C49 H49A 0.9800
C49 H49B 0.9800
C49 H49C 0.9800
C50 H50 1.0000
C50 C51 1.535(4)
C50 C52 1.537(5)
C51 H51A 0.9800
C51 H51B 0.9800
C51 H51C 0.9800
C52 H52A 0.9800
C52 H52B 0.9800
C52 H52C 0.9800
C53 C54 1.399(4)
C53 C58 1.406(4)
C54 C55 1.397(4)
C54 C59 1.484(8)
C54 C59B 1.70(2)
C55 H55 0.9500
C55 C56 1.381(5)
C56 H56 0.9500
C56 C57 1.381(5)
C57 H57 0.9500
C57 C58 1.397(4)
C58 C62 1.528(4)
C60 H60A 0.9800
C60 H60B 0.9800
C60 H60C 0.9800
C60 C59 1.56(4)
C62 H62 1.0000
C62 C63 1.528(5)
C62 C64 1.527(4)
C63 H63A 0.9800
C63 H63B 0.9800
C63 H63C 0.9800
C64 H64A 0.9800
C64 H64B 0.9800
C64 H64C 0.9800
C2S H2SA 0.9900
C2S H2SB 0.9900
C2S C3S 1.525(8)
C3S H3SA 0.9900
C3S H3SB 0.9900
C59 H59 1.0000
C59 C61 1.528(8)
C61 H61A 0.9800
C61 H61B 0.9800
C61 H61C 0.9800
C2SB H2SC 0.9800
C2SB H2SD 0.9800
C2SB H2SE 0.9800
C3SB H3SC 0.9800
C3SB H3SD 0.9800
C3SB H3SE 0.9800
C59B H59B 1.0000
C59B C61B 1.48(3)
C59B C60A 1.46(9)
C61B H61D 0.9800
C61B H61E 0.9800
C61B H61F 0.9800
O2S C6S 1.416(5)
O2S C7S 1.417(5)
C5S H5SA 0.9800
C5S H5SB 0.9800
C5S H5SC 0.9800
C5S C6S 1.488(7)
C6S H6SA 0.9900
C6S H6SB 0.9900
C7S H7SA 0.9900
C7S H7SB 0.9900
C7S C8S 1.485(7)
C8S H8SA 0.9800
C8S H8SB 0.9800
C8S H8SC 0.9800
C60A H60D 0.9800
C60A H60E 0.9800
C60A H60F 0.9800

loop_
_twin_individual_id
_twin_individual_mass_fraction_refined
1 0.894(13)
2 0.106(13)
